data_1544614
loop_
_publ_author_name
'Hori, H.'
'Kobayashi, T.'
'Miyawaki, R.'
'Matsubara, S.'
'Yokoyama, K.'
'Shimizu, M.'

_publ_section_title
;
 Iwashiroite-(Y), YTaO3, a new mineral from Suishoyama, Kawamata town,
 Fukushima Prefecture, Japan
;
_journal_name_full 'Journal of Mineralogical and Petrological Sciences'
_journal_page_first 170
_journal_page_last 177
_journal_volume 101
_journal_year 2006
_chemical_formula_sum 'E1.19 Nb0.39 O4 R Ta0.58 Ti0.02 Y0.81'
_chemical_name_common iwashiroite-(Y)
_chemical_name_mineral iwashiroite-(Y)
_space_group_IT_number 13
_space_group_name_H-M_alt 'P 1 2/a 1'
_symmetry_space_group_name_Hall '-P 2ya'
_symmetry_space_group_name_H-M 'P 1 2/a 1'
_cell_angle_alpha 90
_cell_angle_beta 95.89(3)
_cell_angle_gamma 90
_cell_formula_units_Z 2
_cell_length_a 5.292(2)
_cell_length_b 5.452(2)
_cell_length_c 5.1149(18)
_cell_volume 146.80(9)
_cod_data_source_file YTaO3.cif
_cod_data_source_block YTaO3
_cod_original_formula_sum 'Y0.81 REE0.19 Ta0.58 Nb0.39 Ti0.02 O4'
_cod_database_code 1544614

loop_
_space_group_symop_operation_xyz
'x, y, z'
'-x, -y, -z'
'-x+1/2, y, -z'
'x+1/2, -y, z'

loop_
_atom_site_label
_atom_site_occupancy
_atom_site_fract_x
_atom_site_fract_y
_atom_site_fract_z
_atom_site_adp_type
_atom_site_U_iso_or_equiv
_atom_site_type_symbol
YHo 0.7800 0.250000 0.76342(17) 0.000000 Uiso 0.007631 Y
YHo 0.2200 0.250000 0.76342(17) 0.000000 Uiso 0.007631 Ho
TaNb 0.6000 0.250000 0.30254(11) 0.500000 Uiso 0.008795 Ta
TaNb 0.4000 0.250000 0.30254(11) 0.500000 Uiso 0.008795 Nb
O1 1.0 0.4922(10) 0.4360(13) 0.2669(10) Uiso 0.009537 O
O2 1.0 0.0975(11) 0.0868(11) 0.2514(11) Uiso 0.011450 O

loop_
_atom_site_aniso_label
_atom_site_aniso_U_11
_atom_site_aniso_U_22
_atom_site_aniso_U_33
_atom_site_aniso_U_12
_atom_site_aniso_U_13
_atom_site_aniso_U_23
YHo 0.00650 0.00560 0.01100 0.00000 0.00190 0.00000
YHo 0.00650 0.00560 0.01100 0.00000 0.00190 0.00000
TaNb 0.00770 0.00690 0.01180 0.00000 0.00108 0.00000
TaNb 0.00770 0.00690 0.01180 0.00000 0.00108 0.00000
O1 0.01000 0.00700 0.01200 -0.00200 0.00300 -0.00560
O2 0.01000 0.00900 0.01500 0.00200 -0.00040 -0.00230
